data_7714340
loop_
_publ_author_name
'D\'iaz-Torres, Ra\'ul'
'G\'omez-Coca, Silvia'
'Ruiz, Eliseo'
'Harding, Phimphaka'
'Harding, David J.'

_publ_section_title
;
 Improving Spin Crossover Characteristics in Heteroleptic
 [FeIII(qsal-5-I)(qsal-5-OMe)]A Complexes
;
_journal_name_full 'Dalton Transactions'
_journal_paper_doi 10.1039/D3DT02503A
_journal_year 2023
_chemical_formula_moiety 'C34 H26 Fe N4 O4, C F3 O3 S, 0.9[CH2Cl2]'
_chemical_formula_sum 'C36 H28 Cl2 F3 Fe N4 O7 S'
_chemical_formula_weight 844.43
_space_group_crystal_system triclinic
_space_group_IT_number 2
_space_group_name_Hall '-P 1'
_space_group_name_H-M_alt 'P -1'
_atom_sites_solution_hydrogens geom
_atom_sites_solution_primary dual
_audit_creation_date 2023-09-19
_audit_creation_method
;
Olex2 1.5
(compiled 2023.08.24 svn.re1ec1418 for OlexSys, GUI svn.r6817)
;
_audit_update_record
;
2023-10-13 deposited with the CCDC.	2023-10-28 downloaded from the CCDC.
;
_cell_angle_alpha 74.641(3)
_cell_angle_beta 80.008(3)
_cell_angle_gamma 63.540(4)
_cell_formula_units_Z 2
_cell_length_a 12.3692(5)
_cell_length_b 12.4482(4)
_cell_length_c 12.9361(5)
_cell_measurement_reflns_used 14442
_cell_measurement_temperature 280.01(10)
_cell_measurement_theta_max 68.2950
_cell_measurement_theta_min 3.5170
_cell_volume 1715.93(13)
_computing_cell_refinement 'CrysAlisPro 1.171.40.84a (Rigaku OD, 2020)'
_computing_data_collection 'CrysAlisPro 1.171.40.84a (Rigaku OD, 2020)'
_computing_data_reduction 'CrysAlisPro 1.171.40.84a (Rigaku OD, 2020)'
_computing_molecular_graphics 'Olex2 1.5 (Dolomanov et al., 2009)'
_computing_publication_material 'Olex2 1.5 (Dolomanov et al., 2009)'
_computing_structure_refinement 'SHELXL 2018/3 (Sheldrick, 2015)'
_computing_structure_solution 'SHELXT 2014/5 (Sheldrick, 2014)'
_diffrn_ambient_temperature 280.01(10)
_diffrn_detector_area_resol_mean 10.0000
_diffrn_detector_type HyPix3000
_diffrn_measured_fraction_theta_full 0.999
_diffrn_measured_fraction_theta_max 0.991
_diffrn_measurement_details
;
List of Runs (angles in degrees, time in seconds):

  # Type    Start    End  Width  t~exp~   \w     \q     \k     \f   Frames
#--------------------------------------------------------------------------
  1  \w    -92.00 -10.00   0.50    1.04    --  -40.91 130.00-107.00  164
  2  \w    -97.00 -14.00   0.50    1.04    --  -40.91 139.00  66.00  166
  3  \w     14.00  97.00   0.50    1.04    --   40.91-139.00   6.00  166
  4  \w     10.00  92.00   0.50    1.04    --   40.91-130.00-179.00  164
  5  \w     34.00 122.00   0.50    4.18    --   96.90-139.00   6.00  176
  6  \w     69.00 157.00   0.50    4.18    --   96.90 139.00  66.00  176
  7  \w     34.00 115.00   0.50    4.18    --   96.90-130.00-179.00  162
  8  \w     74.00 157.00   0.50    4.18    --   96.90 130.00-107.00  166
  9  \w   -109.00 -32.00   0.50    1.04    --  -40.91 -25.00 -90.00  154
 10  \w   -109.00 -32.00   0.50    1.04    --  -40.91 -25.00 -60.00  154
 11  \w    -53.00  23.00   0.50    1.04    --  -40.91  37.00   0.00  152
 12  \w    -50.00  27.00   0.50    1.04    --  -40.91  25.00 -60.00  154
 13  \w    -13.00  77.00   0.50    1.04    --   40.91-104.00  90.00  180
 14  \w     25.00 104.00   0.50    1.04    --   40.91  50.00  30.00  158
 15  \w    -23.00  53.00   0.50    1.04    --   40.91 -37.00-150.00  152
 16  \w     14.00  97.00   0.50    1.04    --   40.91-138.00-120.00  166
 17  \w    -22.00  57.00   0.50    1.04    --   40.91 -50.00 -30.00  158
 18  \w     32.00 109.00   0.50    1.04    --   40.91  25.00-180.00  154
 19  \w     29.00 105.00   0.50    1.04    --   40.91  37.00 -90.00  152
 20  \w    -22.00  57.00   0.50    1.04    --   40.91 -50.00 150.00  158
 21  \w     25.00 104.00   0.50    1.04    --   40.91  50.00  60.00  158
 22  \w     34.00 116.00   0.50    4.18    --   96.90 -59.00-150.00  164
 23  \w     67.00 157.00   0.50    4.18    --   96.90 144.00  30.00  180
 24  \w     81.00 157.00   0.50    4.18    --   96.90  50.00 -60.00  152
 25  \w     27.00 105.00   0.50    4.18    --   96.90 -96.00   0.00  156
 26  \w     32.00 109.00   0.50    4.18    --   96.90-117.00 120.00  154
 27  \w     34.00 110.00   0.50    4.18    --   96.90 -42.00-120.00  152
 28  \w     78.00 157.00   0.50    4.18    --   96.90  59.00 -30.00  158
 29  \w     26.00 111.00   0.50    4.18    --   96.90 -17.00 -60.00  170
 30  \w     34.00 113.00   0.50    4.18    --   96.90 -50.00 150.00  158
 31  \w     84.00 157.00   0.50    4.18    --   96.90  42.00   0.00  146
 32  \w     31.00 124.00   0.50    4.18    --   96.90 -86.00 150.00  186
 33  \w     33.00 118.00   0.50    4.18    --   96.90 -68.00 -30.00  170
 34  \w     88.00 157.00   0.50    4.18    --   96.90  33.00  30.00  138
 35  \w     32.00 109.00   0.50    4.18    --   96.90-117.00 -90.00  154
 36  \w     84.00 157.00   0.50    4.18    --   96.90  42.00 -90.00  146
 37  \w     32.00 106.00   0.50    4.18    --   96.90 -33.00  30.00  148
 38  \w     26.00 111.00   0.50    4.18    --   96.90 -17.00  90.00  170
 39  \w     27.00 105.00   0.50    4.18    --   96.90 -96.00 120.00  156
 40  \w     32.00 109.00   0.50    4.18    --   96.90-117.00   0.00  154
 41  \w     34.00 110.00   0.50    4.18    --   96.90 -42.00 -30.00  152
 42  \w     88.00 157.00   0.50    4.18    --   96.90  33.00-120.00  138
 43  \w     34.00 113.00   0.50    4.18    --   96.90 -50.00 120.00  158
 44  \w   -104.00 -21.00   0.50    1.04    --  -40.91 -63.00-180.00  166
 45  \w   -104.00 -21.00   0.50    1.04    --  -40.91 -63.00  90.00  166
 46  \w   -104.00 -21.00   0.50    1.04    --  -40.91 -63.00 150.00  166
 47  \w   -104.00 -21.00   0.50    1.04    --  -40.91 -63.00 -60.00  166
 48  \w   -104.00 -21.00   0.50    1.04    --  -40.91 -63.00-120.00  166
 49  \w   -104.00 -21.00   0.50    1.04    --  -40.91 -63.00-150.00  166
 50  \w   -104.00 -21.00   0.50    1.04    --  -40.91 -63.00  60.00  166
 51  \w   -104.00 -21.00   0.50    1.04    --  -40.91 -63.00 -90.00  166
 52  \w     21.00 105.00   0.50    1.04    --   40.91  63.00  90.00  168
;
_diffrn_measurement_device 'four-circle diffractometer'
_diffrn_measurement_device_type 'SuperNova, Single source at offset/far, HyPix3000'
_diffrn_measurement_method '\w scans'
_diffrn_radiation_type CuK\a
_diffrn_radiation_wavelength 1.54184
_diffrn_reflns_av_R_equivalents 0.0757
_diffrn_reflns_av_unetI/netI 0.0437
_diffrn_reflns_Laue_measured_fraction_full 0.999
_diffrn_reflns_Laue_measured_fraction_max 0.991
_diffrn_reflns_limit_h_max 9
_diffrn_reflns_limit_h_min -14
_diffrn_reflns_limit_k_max 15
_diffrn_reflns_limit_k_min -15
_diffrn_reflns_limit_l_max 15
_diffrn_reflns_limit_l_min -15
_diffrn_reflns_number 27182
_diffrn_reflns_point_group_measured_fraction_full 0.999
_diffrn_reflns_point_group_measured_fraction_max 0.991
_diffrn_reflns_theta_full 67.684
_diffrn_reflns_theta_max 68.590
_diffrn_reflns_theta_min 3.551
_exptl_absorpt_coefficient_mu 6.180
_exptl_absorpt_correction_T_max 0.831
_exptl_absorpt_correction_T_min 0.370
_exptl_absorpt_correction_type analytical
_exptl_absorpt_process_details
;
CrysAlisPro 1.171.40.84a (Rigaku Oxford Diffraction, 2020)
Analytical numeric absorption correction using a multifaceted crystal
model based on expressions derived by R.C. Clark & J.S. Reid.
(Clark, R. C. & Reid, J. S. (1995). Acta Cryst. A51, 887-897)
Empirical absorption correction using spherical harmonics,
implemented in SCALE3 ABSPACK scaling algorithm.
;
_exptl_crystal_colour black
_exptl_crystal_colour_primary black
_exptl_crystal_density_diffrn 1.634
_exptl_crystal_description needle
_exptl_crystal_F_000 862
_exptl_crystal_size_max 0.494
_exptl_crystal_size_mid 0.057
_exptl_crystal_size_min 0.038
_refine_diff_density_max 0.451
_refine_diff_density_min -0.657
_refine_diff_density_rms 0.065
_refine_ls_extinction_method none
_refine_ls_goodness_of_fit_ref 1.063
_refine_ls_hydrogen_treatment constr
_refine_ls_matrix_type full
_refine_ls_number_parameters 517
_refine_ls_number_reflns 6272
_refine_ls_number_restraints 19
_refine_ls_restrained_S_all 1.068
_refine_ls_R_factor_all 0.0508
_refine_ls_R_factor_gt 0.0458
_refine_ls_shift/su_max 0.001
_refine_ls_shift/su_mean 0.000
_refine_ls_structure_factor_coef Fsqd
_refine_ls_weighting_details 'w=1/[\s^2^(Fo^2^)+(0.0803P)^2^+0.3787P] where P=(Fo^2^+2Fc^2^)/3'
_refine_ls_weighting_scheme calc
_refine_ls_wR_factor_gt 0.1272
_refine_ls_wR_factor_ref 0.1310
_reflns_Friedel_coverage 0.000
_reflns_number_gt 5583
_reflns_number_total 6272
_reflns_threshold_expression 'I > 2\s(I)'
_cod_data_source_file d3dt02503a2.cif
_cod_data_source_block rdt285-280k
_cod_database_code 7714340
_shelx_shelxl_version_number 2018/3
_shelx_space_group_comment
;
The symmetry employed for this shelxl refinement is uniquely defined
by the following loop, which should always be used as a source of
symmetry information in preference to the above space-group names.
They are only intended as comments.
;
_olex2_refinement_description
;
1. Fixed Uiso
 At 1.2 times of:
  All C(H) groups, All C(H,H) groups
 At 1.5 times of:
  All C(H,H,H) groups
2. Restrained distances
 Cl1-C36A
 1.76 with sigma of 0.02
 C36A-Cl2A
 1.76 with sigma of 0.02
 Cl1-C36A \\sim Cl1A-C36B
 with sigma of 0.02
 C36A-Cl2A \\sim C36B-Cl2B
 with sigma of 0.02
 Cl1-Cl2A \\sim Cl1A-Cl2B
 with sigma of 0.04
3. Rigid body (RIGU) restrains
 Cl1
 with sigma for 1-2 distances of 0.004 and sigma for 1-3 distances of 0.004
 Cl2A, C36A, Cl1
 with sigma for 1-2 distances of 0.004 and sigma for 1-3 distances of 0.004
 Cl1, C36A, Cl2A
 with sigma for 1-2 distances of 0.002 and sigma for 1-3 distances of 0.002
 Cl1A, C36B, Cl2B
 with sigma for 1-2 distances of 0.002 and sigma for 1-3 distances of 0.002
4. Others
 Sof(Cl1A)=Sof(C36B)=Sof(H36C)=Sof(H36D)=Sof(Cl2B)=1-FVAR(1)
 Sof(Cl1)=Sof(C36A)=Sof(H36A)=Sof(H36B)=Sof(Cl2A)=FVAR(1)
5.a Secondary CH2 refined with riding coordinates:
 C36A(H36A,H36B), C36B(H36C,H36D)
5.b Aromatic/amide H refined with riding coordinates:
 C1(H1), C2(H2), C3(H3), C5(H5), C6(H6), C7(H7), C10(H10), C12(H12), C14(H14),
 C15(H15), C18(H18), C19(H19), C20(H20), C22(H22), C23(H23), C24(H24), C27(H27),
  C29(H29), C31(H31), C32(H32)
5.c Idealised Me refined as rotating group:
 C17(H17A,H17B,H17C), C34(H34A,H34B,H34C)
;
_olex2_submission_special_instructions 'No special instructions were received'
_oxdiff_exptl_absorpt_empirical_details
;
Empirical correction (ABSPACK) includes:
- Absorption correction using spherical harmonics
- Frame scaling
- Detector area scaling
;

loop_
_space_group_symop_operation_xyz
'x, y, z'
'-x, -y, -z'

loop_
_atom_site_label
_atom_site_type_symbol
_atom_site_fract_x
_atom_site_fract_y
_atom_site_fract_z
_atom_site_U_iso_or_equiv
_atom_site_adp_type
_atom_site_occupancy
_atom_site_site_symmetry_order
_atom_site_calc_flag
_atom_site_refinement_flags_posn
_atom_site_refinement_flags_adp
_atom_site_refinement_flags_occupancy
_atom_site_disorder_assembly
_atom_site_disorder_group
Fe1 Fe 0.21960(3) 0.51679(3) 0.61934(3) 0.02711(13) Uani 1 1 d . . . . .
O1 O 0.32679(15) 0.38321(16) 0.55857(14) 0.0339(4) Uani 1 1 d . . . . .
O2 O 0.24855(18) 0.02885(18) 0.44301(17) 0.0462(5) Uani 1 1 d . . . . .
O3 O 0.16346(15) 0.62020(16) 0.48629(14) 0.0345(4) Uani 1 1 d . . . . .
O4 O 0.35191(19) 0.90886(19) 0.18385(16) 0.0484(5) Uani 1 1 d . . . . .
N1 N 0.10447(18) 0.65024(19) 0.69143(17) 0.0320(4) Uani 1 1 d . . . . .
N2 N 0.08239(17) 0.47691(18) 0.63421(16) 0.0290(4) Uani 1 1 d . . . . .
N3 N 0.27746(18) 0.41810(18) 0.76286(17) 0.0315(4) Uani 1 1 d . . . . .
N4 N 0.35462(17) 0.55855(18) 0.61252(17) 0.0293(4) Uani 1 1 d . . . . .
C1 C 0.1223(2) 0.7375(2) 0.7171(2) 0.0378(6) Uani 1 1 d . . . . .
H1 H 0.198703 0.737350 0.702827 0.045 Uiso 1 1 calc R U . . .
C2 C 0.0298(3) 0.8297(3) 0.7648(3) 0.0456(7) Uani 1 1 d . . . . .
H2 H 0.045403 0.889504 0.781506 0.055 Uiso 1 1 calc R U . . .
C3 C -0.0820(2) 0.8317(2) 0.7867(2) 0.0412(6) Uani 1 1 d . . . . .
H3 H -0.143394 0.892771 0.818362 0.049 Uiso 1 1 calc R U . . .
C4 C -0.1053(2) 0.7404(2) 0.7612(2) 0.0345(5) Uani 1 1 d . . . . .
C5 C -0.2184(2) 0.7351(2) 0.7780(2) 0.0393(6) Uani 1 1 d . . . . .
H5 H -0.283986 0.793812 0.808814 0.047 Uiso 1 1 calc R U . . .
C6 C -0.2325(2) 0.6440(2) 0.7494(2) 0.0397(6) Uani 1 1 d . . . . .
H6 H -0.307709 0.641282 0.761486 0.048 Uiso 1 1 calc R U . . .
C7 C -0.1354(2) 0.5547(2) 0.7022(2) 0.0361(6) Uani 1 1 d . . . . .
H7 H -0.146684 0.493343 0.683478 0.043 Uiso 1 1 calc R U . . .
C8 C -0.0239(2) 0.5574(2) 0.6834(2) 0.0303(5) Uani 1 1 d . . . . .
C9 C -0.0083(2) 0.6510(2) 0.7134(2) 0.0307(5) Uani 1 1 d . . . . .
C10 C 0.0819(2) 0.3890(2) 0.5986(2) 0.0317(5) Uani 1 1 d . . . . .
H10 H 0.008694 0.382840 0.604487 0.038 Uiso 1 1 calc R U . . .
C11 C 0.1839(2) 0.3015(2) 0.5514(2) 0.0312(5) Uani 1 1 d . . . . .
C12 C 0.1650(2) 0.2085(2) 0.5220(2) 0.0355(6) Uani 1 1 d . . . . .
H12 H 0.088998 0.207725 0.534876 0.043 Uiso 1 1 calc R U . . .
C13 C 0.2576(2) 0.1210(2) 0.4754(2) 0.0371(6) Uani 1 1 d . . . . .
C14 C 0.3718(2) 0.1239(2) 0.4544(2) 0.0385(6) Uani 1 1 d . . . . .
H14 H 0.434212 0.065765 0.420474 0.046 Uiso 1 1 calc R U . . .
C15 C 0.3923(2) 0.2109(2) 0.4833(2) 0.0359(6) Uani 1 1 d . . . . .
H15 H 0.469094 0.209844 0.469922 0.043 Uiso 1 1 calc R U . . .
C16 C 0.2997(2) 0.3021(2) 0.5328(2) 0.0312(5) Uani 1 1 d . . . . .
C17 C 0.1447(3) 0.0065(3) 0.4839(3) 0.0502(7) Uani 1 1 d . . . . .
H17A H 0.073463 0.077639 0.458174 0.075 Uiso 1 1 calc R U . . .
H17B H 0.140322 -0.010464 0.561027 0.075 Uiso 1 1 calc R U . . .
H17C H 0.150018 -0.062677 0.460354 0.075 Uiso 1 1 calc R U . . .
C18 C 0.2351(2) 0.3459(3) 0.8335(2) 0.0414(6) Uani 1 1 d . . . . .
H18 H 0.169443 0.337595 0.816827 0.050 Uiso 1 1 calc R U . . .
C19 C 0.2850(3) 0.2811(3) 0.9328(2) 0.0483(7) Uani 1 1 d . . . . .
H19 H 0.253022 0.230453 0.980396 0.058 Uiso 1 1 calc R U . . .
C20 C 0.3802(3) 0.2927(3) 0.9591(2) 0.0460(7) Uani 1 1 d . . . . .
H20 H 0.413228 0.250627 1.025118 0.055 Uiso 1 1 calc R U . . .
C21 C 0.4290(2) 0.3686(2) 0.8861(2) 0.0379(6) Uani 1 1 d . . . . .
C22 C 0.5270(3) 0.3882(3) 0.9042(3) 0.0493(7) Uani 1 1 d . . . . .
H22 H 0.564246 0.349798 0.968798 0.059 Uiso 1 1 calc R U . . .
C23 C 0.5677(3) 0.4631(3) 0.8279(3) 0.0525(8) Uani 1 1 d . . . . .
H23 H 0.632336 0.475181 0.841820 0.063 Uiso 1 1 calc R U . . .
C24 C 0.5147(3) 0.5228(3) 0.7284(2) 0.0437(7) Uani 1 1 d . . . . .
H24 H 0.544394 0.573159 0.677452 0.052 Uiso 1 1 calc R U . . .
C25 C 0.4190(2) 0.5059(2) 0.7076(2) 0.0318(5) Uani 1 1 d . . . . .
C26 C 0.3749(2) 0.4298(2) 0.7864(2) 0.0319(5) Uani 1 1 d . . . . .
C27 C 0.3879(2) 0.6260(2) 0.5300(2) 0.0327(5) Uani 1 1 d . . . . .
H27 H 0.458403 0.633821 0.533699 0.039 Uiso 1 1 calc R U . . .
C28 C 0.3246(2) 0.6889(2) 0.4342(2) 0.0317(5) Uani 1 1 d . . . . .
C29 C 0.3719(2) 0.7631(2) 0.3557(2) 0.0349(5) Uani 1 1 d . . . . .
H29 H 0.443032 0.765200 0.367290 0.042 Uiso 1 1 calc R U . . .
C30 C 0.3150(2) 0.8320(2) 0.2632(2) 0.0385(6) Uani 1 1 d . . . . .
C31 C 0.2090(3) 0.8262(3) 0.2462(2) 0.0413(6) Uani 1 1 d . . . . .
H31 H 0.170539 0.871108 0.182917 0.050 Uiso 1 1 calc R U . . .
C32 C 0.1613(2) 0.7559(3) 0.3209(2) 0.0393(6) Uani 1 1 d . . . . .
H32 H 0.090196 0.755045 0.307627 0.047 Uiso 1 1 calc R U . . .
C33 C 0.2166(2) 0.6843(2) 0.4177(2) 0.0320(5) Uani 1 1 d . . . . .
C34 C 0.4490(3) 0.9285(3) 0.2065(3) 0.0510(7) Uani 1 1 d . . . . .
H34A H 0.464017 0.987396 0.148084 0.077 Uiso 1 1 calc R U . . .
H34B H 0.520382 0.852391 0.215230 0.077 Uiso 1 1 calc R U . . .
H34C H 0.428500 0.958912 0.271349 0.077 Uiso 1 1 calc R U . . .
S1 S 0.36363(6) 0.82437(7) 0.78956(6) 0.0478(2) Uani 1 1 d . . . . .
F1 F 0.1645(2) 1.0241(3) 0.7856(3) 0.1086(10) Uani 1 1 d . . . . .
F2 F 0.2826(3) 0.9888(3) 0.9065(3) 0.1234(12) Uani 1 1 d . . . . .
F3 F 0.3232(3) 1.0555(3) 0.7430(3) 0.1196(11) Uani 1 1 d . . . . .
O5 O 0.3463(2) 0.8326(3) 0.68099(19) 0.0678(7) Uani 1 1 d . . . . .
O6 O 0.3051(3) 0.7583(3) 0.8677(2) 0.0737(7) Uani 1 1 d . . . . .
O7 O 0.4837(2) 0.7962(3) 0.8119(2) 0.0733(7) Uani 1 1 d . . . . .
C35 C 0.2794(4) 0.9796(4) 0.8082(4) 0.0729(11) Uani 1 1 d . . . . .
Cl1 Cl 0.0000(3) 0.2043(5) 0.9242(5) 0.1113(16) Uani 0.594(15) 1 d D . P A 1
C36A C -0.1313(7) 0.3135(13) 0.9613(10) 0.082(3) Uani 0.594(15) 1 d D . P A 1
H36A H -0.170520 0.276325 1.021978 0.099 Uiso 0.594(15) 1 calc R U P A 1
H36B H -0.184462 0.350265 0.902532 0.099 Uiso 0.594(15) 1 calc R U P A 1
Cl2A Cl -0.1094(13) 0.4240(6) 0.9955(6) 0.179(3) Uani 0.594(15) 1 d D . P A 1
Cl1A Cl -0.0328(18) 0.2407(17) 0.9264(10) 0.210(5) Uani 0.406(15) 1 d D . P A 2
C36B C -0.1328(16) 0.3579(17) 0.9775(17) 0.098(6) Uani 0.406(15) 1 d D . P A 2
H36C H -0.172366 0.327845 1.042627 0.117 Uiso 0.406(15) 1 calc R U P A 2
H36D H -0.194215 0.411007 0.926739 0.117 Uiso 0.406(15) 1 calc R U P A 2
Cl2B Cl -0.0678(5) 0.4397(7) 1.0062(6) 0.0923(19) Uani 0.406(15) 1 d D . P A 2

loop_
_atom_site_aniso_label
_atom_site_aniso_U_11
_atom_site_aniso_U_22
_atom_site_aniso_U_33
_atom_site_aniso_U_23
_atom_site_aniso_U_13
_atom_site_aniso_U_12
Fe1 0.0241(2) 0.0322(2) 0.0321(2) -0.00885(15) -0.00250(15) -0.01669(15)
O1 0.0287(8) 0.0407(9) 0.0423(10) -0.0160(8) 0.0008(7) -0.0205(7)
O2 0.0500(11) 0.0459(11) 0.0578(13) -0.0252(10) 0.0028(10) -0.0277(9)
O3 0.0310(9) 0.0425(9) 0.0363(10) -0.0022(8) -0.0071(7) -0.0225(8)
O4 0.0528(12) 0.0537(12) 0.0446(11) 0.0012(9) -0.0013(9) -0.0347(10)
N1 0.0283(10) 0.0354(10) 0.0378(12) -0.0080(9) -0.0064(9) -0.0165(9)
N2 0.0256(9) 0.0330(10) 0.0328(11) -0.0085(8) -0.0021(8) -0.0152(8)
N3 0.0275(10) 0.0349(10) 0.0349(11) -0.0085(9) -0.0030(9) -0.0146(8)
N4 0.0253(9) 0.0334(10) 0.0347(11) -0.0094(9) -0.0040(8) -0.0151(8)
C1 0.0349(13) 0.0394(13) 0.0471(16) -0.0161(12) -0.0042(12) -0.0183(11)
C2 0.0457(15) 0.0415(14) 0.0593(19) -0.0222(14) -0.0059(14) -0.0196(13)
C3 0.0400(14) 0.0358(13) 0.0485(16) -0.0175(12) -0.0016(12) -0.0123(11)
C4 0.0340(13) 0.0346(12) 0.0339(13) -0.0075(10) -0.0044(11) -0.0126(10)
C5 0.0308(12) 0.0388(13) 0.0429(15) -0.0099(12) 0.0012(11) -0.0106(11)
C6 0.0299(12) 0.0429(14) 0.0471(16) -0.0074(12) 0.0017(12) -0.0188(11)
C7 0.0318(12) 0.0370(13) 0.0441(15) -0.0088(11) -0.0012(11) -0.0188(11)
C8 0.0262(11) 0.0325(12) 0.0343(13) -0.0060(10) -0.0031(10) -0.0143(10)
C9 0.0289(12) 0.0323(12) 0.0329(13) -0.0070(10) -0.0049(10) -0.0134(10)
C10 0.0286(12) 0.0372(13) 0.0369(13) -0.0093(11) -0.0023(10) -0.0197(10)
C11 0.0330(12) 0.0340(12) 0.0335(13) -0.0080(10) -0.0036(10) -0.0190(10)
C12 0.0358(13) 0.0402(13) 0.0407(14) -0.0135(11) -0.0001(11) -0.0230(11)
C13 0.0439(14) 0.0358(13) 0.0392(14) -0.0117(11) -0.0044(12) -0.0208(11)
C14 0.0342(13) 0.0391(14) 0.0435(15) -0.0158(12) -0.0019(11) -0.0129(11)
C15 0.0290(12) 0.0431(14) 0.0399(14) -0.0143(11) -0.0017(11) -0.0161(11)
C16 0.0325(12) 0.0337(12) 0.0324(13) -0.0092(10) -0.0047(10) -0.0163(10)
C17 0.0560(17) 0.0492(16) 0.063(2) -0.0205(15) -0.0027(15) -0.0334(15)
C18 0.0377(14) 0.0511(16) 0.0411(15) -0.0047(12) -0.0025(12) -0.0264(13)
C19 0.0493(16) 0.0583(18) 0.0376(15) 0.0014(13) -0.0017(13) -0.0296(14)
C20 0.0462(16) 0.0546(17) 0.0355(15) -0.0025(13) -0.0086(13) -0.0217(13)
C21 0.0359(13) 0.0436(14) 0.0362(14) -0.0093(11) -0.0057(11) -0.0167(11)
C22 0.0494(17) 0.0532(17) 0.0490(17) -0.0041(14) -0.0225(14) -0.0218(14)
C23 0.0479(17) 0.0599(19) 0.062(2) -0.0041(15) -0.0233(15) -0.0315(15)
C24 0.0422(15) 0.0477(15) 0.0508(17) -0.0025(13) -0.0143(13) -0.0278(13)
C25 0.0285(12) 0.0347(12) 0.0370(14) -0.0096(10) -0.0054(10) -0.0153(10)
C26 0.0273(11) 0.0343(12) 0.0371(14) -0.0109(10) -0.0030(10) -0.0133(10)
C27 0.0286(12) 0.0385(13) 0.0396(14) -0.0094(11) -0.0030(11) -0.0207(11)
C28 0.0287(12) 0.0364(12) 0.0361(13) -0.0104(10) -0.0001(10) -0.0181(10)
C29 0.0335(13) 0.0402(13) 0.0381(14) -0.0094(11) 0.0008(11) -0.0222(11)
C30 0.0407(14) 0.0410(14) 0.0391(15) -0.0086(11) 0.0036(12) -0.0240(12)
C31 0.0439(15) 0.0440(15) 0.0396(15) -0.0029(12) -0.0090(12) -0.0228(12)
C32 0.0372(13) 0.0472(15) 0.0419(15) -0.0065(12) -0.0086(12) -0.0247(12)
C33 0.0309(12) 0.0338(12) 0.0360(13) -0.0094(10) -0.0021(10) -0.0167(10)
C34 0.0505(17) 0.0526(17) 0.0585(19) -0.0107(15) 0.0044(15) -0.0326(15)
S1 0.0389(4) 0.0611(4) 0.0469(4) -0.0094(3) -0.0075(3) -0.0235(3)
F1 0.0615(14) 0.0865(17) 0.172(3) -0.0505(19) -0.0320(17) -0.0049(12)
F2 0.136(3) 0.121(2) 0.123(2) -0.073(2) -0.021(2) -0.032(2)
F3 0.145(3) 0.0810(17) 0.160(3) 0.0138(18) -0.067(2) -0.0725(19)
O5 0.0684(15) 0.0908(18) 0.0512(14) -0.0170(13) -0.0101(12) -0.0364(14)
O6 0.0795(17) 0.0820(17) 0.0662(16) 0.0036(13) -0.0056(14) -0.0501(15)
O7 0.0416(12) 0.103(2) 0.0734(17) -0.0208(15) -0.0116(12) -0.0255(13)
C35 0.069(2) 0.073(2) 0.089(3) -0.025(2) -0.026(2) -0.029(2)
Cl1 0.067(2) 0.145(3) 0.140(3) -0.094(2) 0.0012(14) -0.0279(17)
C36A 0.047(4) 0.113(8) 0.075(6) -0.044(6) 0.010(4) -0.014(4)
Cl2A 0.303(9) 0.092(2) 0.111(3) -0.014(2) -0.022(5) -0.057(4)
Cl1A 0.328(14) 0.228(10) 0.171(7) -0.115(7) 0.050(9) -0.185(10)
C36B 0.144(14) 0.088(11) 0.082(10) -0.006(9) -0.042(9) -0.061(11)
Cl2B 0.109(4) 0.072(3) 0.073(2) -0.0202(17) -0.0087(19) -0.0145(19)

loop_
_atom_type_symbol
_atom_type_description
_atom_type_scat_dispersion_real
_atom_type_scat_dispersion_imag
_atom_type_scat_source
C C 0.0181 0.0091 'International Tables Vol C Tables 4.2.6.8 and 6.1.1.4'
H H 0.0000 0.0000 'International Tables Vol C Tables 4.2.6.8 and 6.1.1.4'
Cl Cl 0.3639 0.7018 'International Tables Vol C Tables 4.2.6.8 and 6.1.1.4'
F F 0.0727 0.0534 'International Tables Vol C Tables 4.2.6.8 and 6.1.1.4'
Fe Fe -1.1336 3.1974 'International Tables Vol C Tables 4.2.6.8 and 6.1.1.4'
N N 0.0311 0.0180 'International Tables Vol C Tables 4.2.6.8 and 6.1.1.4'
O O 0.0492 0.0322 'International Tables Vol C Tables 4.2.6.8 and 6.1.1.4'
S S 0.3331 0.5567 'International Tables Vol C Tables 4.2.6.8 and 6.1.1.4'

loop_
_exptl_crystal_face_index_h
_exptl_crystal_face_index_k
_exptl_crystal_face_index_l
_exptl_crystal_face_perp_dist
0 3 -5 0.0241
0 -3 5 0.0259
1 5 0 0.0262
-5 -2 0 0.1692
0 -2 -5 0.0185
-1 4 5 0.0317
0 4 5 0.0130
0 -5 -3 0.0278

loop_
_geom_angle_atom_site_label_1
_geom_angle_atom_site_label_2
_geom_angle_atom_site_label_3
_geom_angle
_geom_angle_site_symmetry_1
_geom_angle_site_symmetry_3
_geom_angle_publ_flag
O1 Fe1 O3 93.98(8) . . ?
O1 Fe1 N1 176.32(8) . . ?
O1 Fe1 N2 95.02(8) . . ?
O1 Fe1 N3 89.32(8) . . ?
O1 Fe1 N4 87.30(8) . . ?
O3 Fe1 N1 89.00(8) . . ?
O3 Fe1 N2 87.42(8) . . ?
O3 Fe1 N3 175.98(7) . . ?
O3 Fe1 N4 94.66(8) . . ?
N1 Fe1 N3 87.79(9) . . ?
N2 Fe1 N1 82.95(8) . . ?
N2 Fe1 N3 94.57(8) . . ?
N2 Fe1 N4 176.78(8) . . ?
N4 Fe1 N1 94.62(8) . . ?
N4 Fe1 N3 83.20(8) . . ?
C16 O1 Fe1 126.41(15) . . ?
C13 O2 C17 116.3(2) . . ?
C33 O3 Fe1 126.26(15) . . ?
C30 O4 C34 116.3(2) . . ?
C1 N1 Fe1 128.63(18) . . ?
C1 N1 C9 118.3(2) . . ?
C9 N1 Fe1 113.02(15) . . ?
C8 N2 Fe1 114.20(14) . . ?
C10 N2 Fe1 124.81(17) . . ?
C10 N2 C8 120.90(19) . . ?
C18 N3 Fe1 128.62(17) . . ?
C18 N3 C26 119.0(2) . . ?
C26 N3 Fe1 112.38(17) . . ?
C25 N4 Fe1 113.61(16) . . ?
C27 N4 Fe1 125.18(16) . . ?
C27 N4 C25 121.20(19) . . ?
N1 C1 H1 118.9 . . ?
N1 C1 C2 122.2(2) . . ?
C2 C1 H1 118.9 . . ?
C1 C2 H2 120.0 . . ?
C3 C2 C1 120.0(2) . . ?
C3 C2 H2 120.0 . . ?
C2 C3 H3 120.1 . . ?
C2 C3 C4 119.8(2) . . ?
C4 C3 H3 120.1 . . ?
C5 C4 C3 124.6(2) . . ?
C5 C4 C9 118.4(2) . . ?
C9 C4 C3 116.9(2) . . ?
C4 C5 H5 119.8 . . ?
C6 C5 C4 120.4(2) . . ?
C6 C5 H5 119.8 . . ?
C5 C6 H6 119.5 . . ?
C5 C6 C7 121.1(2) . . ?
C7 C6 H6 119.5 . . ?
C6 C7 H7 119.8 . . ?
C8 C7 C6 120.3(2) . . ?
C8 C7 H7 119.8 . . ?
N2 C8 C9 113.3(2) . . ?
C7 C8 N2 127.7(2) . . ?
C7 C8 C9 119.0(2) . . ?
N1 C9 C4 122.7(2) . . ?
N1 C9 C8 116.5(2) . . ?
C4 C9 C8 120.8(2) . . ?
N2 C10 H10 117.4 . . ?
N2 C10 C11 125.3(2) . . ?
C11 C10 H10 117.4 . . ?
C10 C11 C12 116.3(2) . . ?
C16 C11 C10 123.9(2) . . ?
C16 C11 C12 119.8(2) . . ?
C11 C12 H12 119.8 . . ?
C13 C12 C11 120.5(2) . . ?
C13 C12 H12 119.8 . . ?
O2 C13 C14 115.4(2) . . ?
C12 C13 O2 125.0(2) . . ?
C12 C13 C14 119.5(2) . . ?
C13 C14 H14 119.5 . . ?
C15 C14 C13 120.9(2) . . ?
C15 C14 H14 119.6 . . ?
C14 C15 H15 119.3 . . ?
C14 C15 C16 121.4(2) . . ?
C16 C15 H15 119.3 . . ?
O1 C16 C11 124.3(2) . . ?
O1 C16 C15 117.9(2) . . ?
C15 C16 C11 117.8(2) . . ?
O2 C17 H17A 109.5 . . ?
O2 C17 H17B 109.5 . . ?
O2 C17 H17C 109.5 . . ?
H17A C17 H17B 109.5 . . ?
H17A C17 H17C 109.5 . . ?
H17B C17 H17C 109.5 . . ?
N3 C18 H18 118.7 . . ?
N3 C18 C19 122.7(2) . . ?
C19 C18 H18 118.7 . . ?
C18 C19 H19 120.2 . . ?
C20 C19 C18 119.6(3) . . ?
C20 C19 H19 120.2 . . ?
C19 C20 H20 120.0 . . ?
C19 C20 C21 119.9(3) . . ?
C21 C20 H20 120.0 . . ?
C20 C21 C26 117.3(2) . . ?
C22 C21 C20 125.2(3) . . ?
C22 C21 C26 117.5(3) . . ?
C21 C22 H22 119.7 . . ?
C23 C22 C21 120.5(3) . . ?
C23 C22 H22 119.7 . . ?
C22 C23 H23 119.1 . . ?
C22 C23 C24 121.9(2) . . ?
C24 C23 H23 119.1 . . ?
C23 C24 H24 120.3 . . ?
C25 C24 C23 119.4(3) . . ?
C25 C24 H24 120.3 . . ?
C24 C25 N4 127.1(2) . . ?
C24 C25 C26 119.3(2) . . ?
C26 C25 N4 113.63(19) . . ?
N3 C26 C21 121.5(2) . . ?
N3 C26 C25 117.1(2) . . ?
C25 C26 C21 121.4(2) . . ?
N4 C27 H27 117.4 . . ?
N4 C27 C28 125.1(2) . . ?
C28 C27 H27 117.4 . . ?
C29 C28 C27 116.6(2) . . ?
C29 C28 C33 120.1(2) . . ?
C33 C28 C27 123.3(2) . . ?
C28 C29 H29 119.3 . . ?
C30 C29 C28 121.3(2) . . ?
C30 C29 H29 119.3 . . ?
O4 C30 C31 115.7(2) . . ?
C29 C30 O4 125.6(2) . . ?
C29 C30 C31 118.6(2) . . ?
C30 C31 H31 119.4 . . ?
C32 C31 C30 121.2(3) . . ?
C32 C31 H31 119.4 . . ?
C31 C32 H32 119.0 . . ?
C31 C32 C33 122.0(2) . . ?
C33 C32 H32 119.0 . . ?
O3 C33 C28 125.1(2) . . ?
O3 C33 C32 118.1(2) . . ?
C32 C33 C28 116.8(2) . . ?
O4 C34 H34A 109.5 . . ?
O4 C34 H34B 109.5 . . ?
O4 C34 H34C 109.5 . . ?
H34A C34 H34B 109.5 . . ?
H34A C34 H34C 109.5 . . ?
H34B C34 H34C 109.5 . . ?
O5 S1 O6 113.93(16) . . ?
O5 S1 O7 115.97(16) . . ?
O5 S1 C35 103.89(18) . . ?
O6 S1 C35 103.0(2) . . ?
O7 S1 O6 114.75(17) . . ?
O7 S1 C35 102.97(17) . . ?
F1 C35 S1 111.6(3) . . ?
F1 C35 F3 105.7(4) . . ?
F2 C35 S1 112.3(3) . . ?
F2 C35 F1 108.8(4) . . ?
F2 C35 F3 106.3(4) . . ?
F3 C35 S1 111.8(3) . . ?
Cl1 C36A H36A 109.3 . . ?
Cl1 C36A H36B 109.3 . . ?
Cl1 C36A Cl2A 111.6(5) . . ?
H36A C36A H36B 108.0 . . ?
Cl2A C36A H36A 109.3 . . ?
Cl2A C36A H36B 109.3 . . ?
Cl1A C36B H36C 109.3 . . ?
Cl1A C36B H36D 109.3 . . ?
Cl1A C36B Cl2B 111.8(10) . . ?
H36C C36B H36D 107.9 . . ?
Cl2B C36B H36C 109.3 . . ?
Cl2B C36B H36D 109.3 . . ?

loop_
_geom_bond_atom_site_label_1
_geom_bond_atom_site_label_2
_geom_bond_distance
_geom_bond_site_symmetry_2
_geom_bond_publ_flag
Fe1 O1 1.8727(17) . ?
Fe1 O3 1.8831(18) . ?
Fe1 N1 1.977(2) . ?
Fe1 N2 1.9368(19) . ?
Fe1 N3 1.984(2) . ?
Fe1 N4 1.9405(19) . ?
O1 C16 1.327(3) . ?
O2 C13 1.374(3) . ?
O2 C17 1.418(3) . ?
O3 C33 1.321(3) . ?
O4 C30 1.373(3) . ?
O4 C34 1.418(3) . ?
N1 C1 1.329(3) . ?
N1 C9 1.370(3) . ?
N2 C8 1.418(3) . ?
N2 C10 1.298(3) . ?
N3 C18 1.318(3) . ?
N3 C26 1.369(3) . ?
N4 C25 1.422(3) . ?
N4 C27 1.302(3) . ?
C1 H1 0.9300 . ?
C1 C2 1.403(4) . ?
C2 H2 0.9300 . ?
C2 C3 1.354(4) . ?
C3 H3 0.9300 . ?
C3 C4 1.417(4) . ?
C4 C5 1.405(4) . ?
C4 C9 1.406(3) . ?
C5 H5 0.9300 . ?
C5 C6 1.370(4) . ?
C6 H6 0.9300 . ?
C6 C7 1.402(4) . ?
C7 H7 0.9300 . ?
C7 C8 1.373(3) . ?
C8 C9 1.418(3) . ?
C10 H10 0.9300 . ?
C10 C11 1.418(3) . ?
C11 C12 1.429(3) . ?
C11 C16 1.415(3) . ?
C12 H12 0.9300 . ?
C12 C13 1.364(4) . ?
C13 C14 1.406(4) . ?
C14 H14 0.9300 . ?
C14 C15 1.368(4) . ?
C15 H15 0.9300 . ?
C15 C16 1.408(3) . ?
C17 H17A 0.9600 . ?
C17 H17B 0.9600 . ?
C17 H17C 0.9600 . ?
C18 H18 0.9300 . ?
C18 C19 1.401(4) . ?
C19 H19 0.9300 . ?
C19 C20 1.356(4) . ?
C20 H20 0.9300 . ?
C20 C21 1.409(4) . ?
C21 C22 1.405(4) . ?
C21 C26 1.420(4) . ?
C22 H22 0.9300 . ?
C22 C23 1.362(4) . ?
C23 H23 0.9300 . ?
C23 C24 1.411(4) . ?
C24 H24 0.9300 . ?
C24 C25 1.372(3) . ?
C25 C26 1.410(4) . ?
C27 H27 0.9300 . ?
C27 C28 1.427(4) . ?
C28 C29 1.416(4) . ?
C28 C33 1.417(3) . ?
C29 H29 0.9300 . ?
C29 C30 1.369(4) . ?
C30 C31 1.401(4) . ?
C31 H31 0.9300 . ?
C31 C32 1.365(4) . ?
C32 H32 0.9300 . ?
C32 C33 1.412(4) . ?
C34 H34A 0.9600 . ?
C34 H34B 0.9600 . ?
C34 H34C 0.9600 . ?
S1 O5 1.428(2) . ?
S1 O6 1.435(3) . ?
S1 O7 1.430(2) . ?
S1 C35 1.800(4) . ?
F1 C35 1.330(4) . ?
F2 C35 1.316(5) . ?
F3 C35 1.332(5) . ?
Cl1 C36A 1.680(8) . ?
C36A H36A 0.9700 . ?
C36A H36B 0.9700 . ?
C36A Cl2A 1.691(10) . ?
Cl1A C36B 1.648(15) . ?
C36B H36C 0.9700 . ?
C36B H36D 0.9700 . ?
C36B Cl2B 1.690(13) . ?

loop_
_geom_torsion_atom_site_label_1
_geom_torsion_atom_site_label_2
_geom_torsion_atom_site_label_3
_geom_torsion_atom_site_label_4
_geom_torsion
_geom_torsion_site_symmetry_1
_geom_torsion_site_symmetry_2
_geom_torsion_site_symmetry_3
_geom_torsion_site_symmetry_4
_geom_torsion_publ_flag
Fe1 O1 C16 C11 -2.5(4) . . . . ?
Fe1 O1 C16 C15 177.23(17) . . . . ?
Fe1 O3 C33 C28 -1.9(3) . . . . ?
Fe1 O3 C33 C32 179.22(17) . . . . ?
Fe1 N1 C1 C2 177.5(2) . . . . ?
Fe1 N1 C9 C4 -177.81(19) . . . . ?
Fe1 N1 C9 C8 0.9(3) . . . . ?
Fe1 N2 C8 C7 178.1(2) . . . . ?
Fe1 N2 C8 C9 -0.7(3) . . . . ?
Fe1 N2 C10 C11 5.7(4) . . . . ?
Fe1 N3 C18 C19 -179.9(2) . . . . ?
Fe1 N3 C26 C21 178.78(19) . . . . ?
Fe1 N3 C26 C25 -0.8(3) . . . . ?
Fe1 N4 C25 C24 -177.0(2) . . . . ?
Fe1 N4 C25 C26 2.4(3) . . . . ?
Fe1 N4 C27 C28 5.6(4) . . . . ?
O1 Fe1 O3 C33 -82.55(19) . . . . ?
O2 C13 C14 C15 -179.7(2) . . . . ?
O3 Fe1 O1 C16 -83.8(2) . . . . ?
O4 C30 C31 C32 -178.0(2) . . . . ?
N1 Fe1 O3 C33 99.6(2) . . . . ?
N1 C1 C2 C3 0.2(5) . . . . ?
N2 Fe1 O1 C16 3.9(2) . . . . ?
N2 Fe1 O3 C33 -177.4(2) . . . . ?
N2 C8 C9 N1 -0.1(3) . . . . ?
N2 C8 C9 C4 178.6(2) . . . . ?
N2 C10 C11 C12 177.1(2) . . . . ?
N2 C10 C11 C16 -2.8(4) . . . . ?
N3 Fe1 O1 C16 98.5(2) . . . . ?
N3 C18 C19 C20 0.5(5) . . . . ?
N4 Fe1 O1 C16 -178.3(2) . . . . ?
N4 Fe1 O3 C33 5.1(2) . . . . ?
N4 C25 C26 N3 -1.0(3) . . . . ?
N4 C25 C26 C21 179.4(2) . . . . ?
N4 C27 C28 C29 176.7(2) . . . . ?
N4 C27 C28 C33 -0.3(4) . . . . ?
C1 N1 C9 C4 0.4(4) . . . . ?
C1 N1 C9 C8 179.1(2) . . . . ?
C1 C2 C3 C4 0.0(5) . . . . ?
C2 C3 C4 C5 -178.5(3) . . . . ?
C2 C3 C4 C9 0.0(4) . . . . ?
C3 C4 C5 C6 179.1(3) . . . . ?
C3 C4 C9 N1 -0.2(4) . . . . ?
C3 C4 C9 C8 -178.8(2) . . . . ?
C4 C5 C6 C7 -0.4(4) . . . . ?
C5 C4 C9 N1 178.4(2) . . . . ?
C5 C4 C9 C8 -0.3(4) . . . . ?
C5 C6 C7 C8 -0.2(4) . . . . ?
C6 C7 C8 N2 -178.2(2) . . . . ?
C6 C7 C8 C9 0.6(4) . . . . ?
C7 C8 C9 N1 -179.1(2) . . . . ?
C7 C8 C9 C4 -0.4(4) . . . . ?
C8 N2 C10 C11 -177.9(2) . . . . ?
C9 N1 C1 C2 -0.4(4) . . . . ?
C9 C4 C5 C6 0.7(4) . . . . ?
C10 N2 C8 C7 1.4(4) . . . . ?
C10 N2 C8 C9 -177.5(2) . . . . ?
C10 C11 C12 C13 179.5(2) . . . . ?
C10 C11 C16 O1 0.9(4) . . . . ?
C10 C11 C16 C15 -178.8(2) . . . . ?
C11 C12 C13 O2 -179.1(2) . . . . ?
C11 C12 C13 C14 -1.1(4) . . . . ?
C12 C11 C16 O1 -179.0(2) . . . . ?
C12 C11 C16 C15 1.4(4) . . . . ?
C12 C13 C14 C15 2.1(4) . . . . ?
C13 C14 C15 C16 -1.3(4) . . . . ?
C14 C15 C16 O1 179.9(2) . . . . ?
C14 C15 C16 C11 -0.4(4) . . . . ?
C16 C11 C12 C13 -0.6(4) . . . . ?
C17 O2 C13 C12 -15.6(4) . . . . ?
C17 O2 C13 C14 166.3(3) . . . . ?
C18 N3 C26 C21 -1.7(4) . . . . ?
C18 N3 C26 C25 178.7(2) . . . . ?
C18 C19 C20 C21 -0.7(5) . . . . ?
C19 C20 C21 C22 179.8(3) . . . . ?
C19 C20 C21 C26 -0.3(4) . . . . ?
C20 C21 C22 C23 179.6(3) . . . . ?
C20 C21 C26 N3 1.6(4) . . . . ?
C20 C21 C26 C25 -178.8(2) . . . . ?
C21 C22 C23 C24 -0.4(5) . . . . ?
C22 C21 C26 N3 -178.6(2) . . . . ?
C22 C21 C26 C25 1.0(4) . . . . ?
C22 C23 C24 C25 0.3(5) . . . . ?
C23 C24 C25 N4 179.8(3) . . . . ?
C23 C24 C25 C26 0.5(4) . . . . ?
C24 C25 C26 N3 178.5(2) . . . . ?
C24 C25 C26 C21 -1.1(4) . . . . ?
C25 N4 C27 C28 -175.7(2) . . . . ?
C26 N3 C18 C19 0.7(4) . . . . ?
C26 C21 C22 C23 -0.2(4) . . . . ?
C27 N4 C25 C24 4.1(4) . . . . ?
C27 N4 C25 C26 -176.5(2) . . . . ?
C27 C28 C29 C30 -176.9(2) . . . . ?
C27 C28 C33 O3 -1.8(4) . . . . ?
C27 C28 C33 C32 177.2(2) . . . . ?
C28 C29 C30 O4 178.3(2) . . . . ?
C28 C29 C30 C31 -1.1(4) . . . . ?
C29 C28 C33 O3 -178.7(2) . . . . ?
C29 C28 C33 C32 0.3(4) . . . . ?
C29 C30 C31 C32 1.4(4) . . . . ?
C30 C31 C32 C33 -1.0(4) . . . . ?
C31 C32 C33 O3 179.1(2) . . . . ?
C31 C32 C33 C28 0.1(4) . . . . ?
C33 C28 C29 C30 0.2(4) . . . . ?
C34 O4 C30 C29 -7.7(4) . . . . ?
C34 O4 C30 C31 171.7(2) . . . . ?
O5 S1 C35 F1 55.7(4) . . . . ?
O5 S1 C35 F2 178.2(3) . . . . ?
O5 S1 C35 F3 -62.4(3) . . . . ?
O6 S1 C35 F1 -63.3(4) . . . . ?
O6 S1 C35 F2 59.2(4) . . . . ?
O6 S1 C35 F3 178.5(3) . . . . ?
O7 S1 C35 F1 177.1(3) . . . . ?
O7 S1 C35 F2 -60.4(4) . . . . ?
O7 S1 C35 F3 58.9(3) . . . . ?
